data_4030870
loop_
_publ_author_name
'Yao, H. H.'
'Huang, W. T.'
'Lo, J. M.'
'Liao, F. L.'
'Wang, S. L.'

_publ_section_title
;
 Molecular structures of two cu5II) complexes with tetradentate
 imine-phenols
;
_journal_name_full 'European Journal of Solid State and Inorganic Chemistry'
_journal_page_first 355
_journal_page_last 366
_journal_volume 34
_journal_year 1997
_chemical_formula_sum 'C20 H20 Cu N2 O2'
_chemical_formula_weight 383.9
_space_group_IT_number 14
_symmetry_cell_setting monoclinic
_symmetry_Int_Tables_number 14
_symmetry_space_group_name_Hall '-P 2ybc'
_symmetry_space_group_name_H-M 'P 1 21/c 1'
_cell_angle_alpha 90
_cell_angle_beta 90.876(1)
_cell_angle_gamma 90
_cell_formula_units_Z 4
_cell_length_a 7.6082(7)
_cell_length_b 19.127(2)
_cell_length_c 11.550(1)
_cell_volume 1680.6(3)
_diffrn_ambient_temperature 296
_diffrn_radiation_probe x-ray
_diffrn_radiation_type MoK\a
_diffrn_radiation_wavelength 0.71073
_exptl_absorpt_coefficient_mu 1.315
_exptl_crystal_density_diffrn 1.517
_exptl_crystal_F_000 796
_refine_ls_goodness_of_fit_ref 1.47
_refine_ls_number_parameters 226
_refine_ls_number_reflns 1952
_refine_ls_R_factor_gt 0.0403
_refine_ls_wR_factor_gt 0.0415
_cod_data_source_file EJSSIC-1997-34-355-366-1.cif
_cod_data_source_block complex-1
_cod_original_sg_symbol_H-M 'P 21/c'
_cod_database_code 4030870

loop_
_symmetry_equiv_pos_site_id
_symmetry_equiv_pos_as_xyz
1 x,y,z
2 -x,1/2+y,1/2-z
3 -x,-y,-z
4 x,1/2-y,1/2+z

loop_
_atom_site_label
_atom_site_type_symbol
_atom_site_thermal_displace_type
_atom_site_fract_x
_atom_site_fract_y
_atom_site_fract_z
_atom_site_occupancy
_atom_site_U_iso_or_equiv
Cu Cu Uiso 0.30230(10) 0.53190(10) 0.98140(10) 1.000 0.0350(10)
O1 O Uiso 0.3707(4) 0.62660(10) 0.9918(2) 1.000 0.0450(10)
O2 O Uiso 0.3948(4) 0.51740(10) 1.1343(3) 1.000 0.0450(10)
N1 N Uiso 0.1896(5) 0.5427(2) 0.8298(3) 1.000 0.0350(10)
N2 N Uiso 0.2269(5) 0.4351(2) 0.9668(3) 1.000 0.0360(10)
C1 C Uiso 0.2005(6) 0.5981(2) 0.7653(4) 1.000 0.039(2)
C2 C Uiso 0.2844(6) 0.6619(2) 0.7977(4) 1.000 0.0360(10)
C3 C Uiso 0.2888(6) 0.7161(2) 0.7135(4) 1.000 0.045(2)
C4 C Uiso 0.3653(7) 0.7797(2) 0.7369(4) 1.000 0.048(2)
C5 C Uiso 0.4394(6) 0.7911(2) 0.8458(4) 1.000 0.048(2)
C6 C Uiso 0.4397(6) 0.7400(2) 0.9298(4) 1.000 0.043(2)
C7 C Uiso 0.3631(6) 0.6739(2) 0.9083(4) 1.000 0.038(2)
C8 C Uiso 0.3542(6) 0.4651(2) 1.2037(4) 1.000 0.037(2)
C9 C Uiso 0.4046(6) 0.4711(2) 1.3219(4) 1.000 0.045(2)
C10 C Uiso 0.3668(7) 0.4183(3) 1.4007(4) 1.000 0.053(2)
C11 C Uiso 0.2768(7) 0.3578(3) 1.3640(4) 1.000 0.053(2)
C12 C Uiso 0.2292(6) 0.3516(2) 1.2506(4) 1.000 0.045(2)
C13 C Uiso 0.2644(6) 0.4036(2) 1.1680(4) 1.000 0.036(2)
C14 C Uiso 0.2172(6) 0.3907(2) 1.0498(4) 1.000 0.042(2)
C15 C Uiso 0.1900(6) 0.4171(2) 0.8436(4) 1.000 0.041(2)
C16 C Uiso 0.0900(7) 0.3493(2) 0.8197(4) 1.000 0.049(2)
C17 C Uiso 0.0586(7) 0.3405(3) 0.6897(4) 1.000 0.054(2)
C18 C Uiso -0.0377(7) 0.4023(3) 0.6388(4) 1.000 0.056(2)
C19 C Uiso 0.0608(6) 0.4716(2) 0.6635(4) 1.000 0.045(2)
C20 C Uiso 0.0918(6) 0.4799(2) 0.7914(4) 1.000 0.040(2)

loop_
_atom_type_symbol
_atom_type_description
_atom_type_scat_dispersion_real
_atom_type_scat_dispersion_imag
_atom_type_scat_source
C C 0.0033 0.0016 ' International Tables Vol C Tables 4.2.6.8 and 6.1.1.4'
Cu Cu 0.3201 1.2651 ' International Tables Vol C Tables 4.2.6.8 and 6.1.1.4'
N N 0.0061 0.0033 ' International Tables Vol C Tables 4.2.6.8 and 6.1.1.4'
O O 0.0106 0.0060 ' International Tables Vol C Tables 4.2.6.8 and 6.1.1.4'

loop_
_geom_angle_atom_site_label_1
_geom_angle_atom_site_label_2
_geom_angle_atom_site_label_3
_geom_angle
_geom_angle_site_symmetry_1
_geom_angle_site_symmetry_3
_geom_angle_publ_flag
O1 Cu O2 89.04(11) . . yes
O1 Cu N1 94.16(15) . . yes
O1 Cu N2 178.24(15) . . yes
O1 Cu O2 97.10(10) . 3_667 yes
O2 Cu N1 175.07(16) . . yes
O2 Cu N2 92.63(14) . . yes
O2 Cu O2 95.54(12) . 3_667 yes
N1 Cu N2 84.14(16) . . yes
O2 Cu N1 87.79(14) 3_667 . yes
O2 Cu N2 83.32(13) 3_667 . yes
Cu O1 C7 126.9(2) . . yes
Cu O2 C8 125.7(3) . . yes
Cu O2 Cu 84.46(12) . 3_667 yes
Cu O2 C8 103.5(2) 3_667 . yes
Cu N1 C1 124.8(3) . . yes
Cu N1 C20 113.3(3) . . yes
C1 N1 C20 121.8(4) . . yes
Cu N2 C14 125.8(3) . . yes
Cu N2 C15 110.8(3) . . yes
C14 N2 C15 123.3(4) . . yes
N1 C1 C2 125.5(4) . . yes
C1 C2 C3 117.4(4) . . no
C1 C2 C7 123.7(4) . . no
C3 C2 C7 118.9(4) . . no
C2 C3 C4 121.7(4) . . no
C3 C4 C5 118.9(4) . . no
C4 C5 C6 121.6(4) . . no
C5 C6 C7 121.0(4) . . no
O1 C7 C2 123.9(3) . . yes
O1 C7 C6 118.1(4) . . yes
C2 C7 C6 118.0(4) . . no
O2 C8 C9 117.4(4) . . yes
O2 C8 C13 124.6(4) . . yes
C9 C8 C13 118.0(4) . . no
C8 C9 C10 121.0(4) . . no
C9 C10 C11 120.3(4) . . no
C10 C11 C12 118.9(5) . . no
C11 C12 C13 122.8(4) . . no
C8 C13 C12 119.0(4) . . no
C8 C13 C14 122.3(4) . . no
C12 C13 C14 118.6(4) . . no
N2 C14 C13 125.7(4) . . yes
N2 C15 C16 117.1(4) . . yes
N2 C15 C20 106.2(3) . . yes
C16 C15 C20 110.9(4) . . no
C15 C16 C17 110.0(4) . . no
C16 C17 C18 111.4(4) . . no
C17 C18 C19 111.7(4) . . no
C18 C19 C20 109.9(4) . . no
N1 C20 C15 106.2(4) . . yes
N1 C20 C19 116.9(3) . . yes
C15 C20 C19 111.9(3) . . no

loop_
_geom_bond_atom_site_label_1
_geom_bond_atom_site_label_2
_geom_bond_distance
_geom_bond_site_symmetry_2
_geom_bond_publ_flag
Cu O1 1.888(3) . yes
Cu O2 1.911(4) . yes
Cu N1 1.949(4) . yes
Cu N2 1.945(4) . yes
Cu O2 2.843(3) 3_667 yes
O1 C7 1.323(5) . yes
O2 C8 1.321(5) . yes
N1 C1 1.299(6) . yes
N1 C20 1.478(6) . yes
N2 C14 1.284(6) . yes
N2 C15 1.487(6) . yes
C1 C2 1.425(6) . no
C2 C3 1.422(6) . no
C2 C7 1.421(6) . no
C3 C4 1.374(6) . no
C4 C5 1.388(7) . no
C5 C6 1.377(6) . no
C6 C7 1.413(6) . no
C8 C9 1.417(7) . no
C8 C13 1.418(6) . no
C9 C10 1.393(7) . no
C10 C11 1.407(8) . no
C11 C12 1.359(7) . no
C12 C13 1.407(6) . no
C13 C14 1.428(6) . no
C15 C16 1.527(6) . no
C15 C20 1.533(6) . no
C16 C17 1.526(7) . no
C17 C18 1.506(8) . no
C18 C19 1.547(7) . no
C19 C20 1.501(7) . no

loop_
_geom_torsion_atom_site_label_1
_geom_torsion_atom_site_label_2
_geom_torsion_atom_site_label_3
_geom_torsion_atom_site_label_4
_geom_torsion
_geom_torsion_site_symmetry_1
_geom_torsion_site_symmetry_3
_geom_torsion_site_symmetry_4
_geom_torsion_publ_flag
O2 Cu O1 C7 173.6(3) . . . no
N1 Cu O1 C7 -10.2(4) . . . no
O2 Cu O1 C7 78.1(3) 3_667 . . no
O1 Cu O2 C8 160.4(3) . . . no
O1 Cu O2 Cu -97.04(11) . . 3_667 no
N2 Cu O2 C8 -19.1(3) . . . no
N2 Cu O2 Cu 83.54(13) . . 3_667 no
O2 Cu O2 C8 -102.6(3) 3_667 . . no
O2 Cu O2 Cu 0.00(9) 3_667 . 3_667 no
O1 Cu N1 C1 9.5(4) . . . no
O1 Cu N1 C20 -172.3(3) . . . no
N2 Cu N1 C1 -171.0(4) . . . no
N2 Cu N1 C20 7.3(3) . . . no
O2 Cu N1 C1 -87.5(4) 3_667 . . no
O2 Cu N1 C20 90.8(3) 3_667 . . no
O2 Cu N2 C14 13.3(4) . . . no
O2 Cu N2 C15 -163.6(3) . . . no
N1 Cu N2 C14 -163.0(4) . . . no
N1 Cu N2 C15 20.1(3) . . . no
O2 Cu N2 C14 108.5(4) 3_667 . . no
O2 Cu N2 C15 -68.3(3) 3_667 . . no
O1 Cu O2 Cu 89.72(12) . 3_667 3_667 no
O1 Cu O2 C8 -35.8(3) . 3_667 3_667 no
O2 Cu O2 Cu 0.02(13) . 3_667 3_667 no
O2 Cu O2 C8 -125.5(3) . 3_667 3_667 no
N1 Cu O2 Cu -176.36(15) . 3_667 3_667 no
N1 Cu O2 C8 58.2(3) . 3_667 3_667 no
N2 Cu O2 Cu -92.01(14) . 3_667 3_667 no
N2 Cu O2 C8 142.5(3) . 3_667 3_667 no
Cu O1 C7 C2 6.4(6) . . . no
Cu O1 C7 C6 -172.8(3) . . . no
Cu O2 C8 C9 -166.2(3) . . . no
Cu O2 C8 C13 13.9(6) . . . no
Cu O2 C8 C9 100.9(4) 3_667 . . no
Cu O2 C8 C13 -79.0(4) 3_667 . . no
Cu N1 C1 C2 -5.2(7) . . . no
C20 N1 C1 C2 176.7(4) . . . no
Cu N1 C20 C15 -31.5(4) . . . no
Cu N1 C20 C19 -157.1(3) . . . no
C1 N1 C20 C15 146.8(4) . . . no
C1 N1 C20 C19 21.2(6) . . . no
Cu N2 C14 C13 -1.7(7) . . . no
C15 N2 C14 C13 174.8(4) . . . no
Cu N2 C15 C16 -166.2(3) . . . no
Cu N2 C15 C20 -41.8(4) . . . no
C14 N2 C15 C16 16.8(6) . . . no
C14 N2 C15 C20 141.2(4) . . . no
N1 C1 C2 C3 177.7(4) . . . no
N1 C1 C2 C7 -2.2(7) . . . no
C1 C2 C3 C4 179.4(4) . . . no
C7 C2 C3 C4 -0.7(7) . . . no
C1 C2 C7 O1 1.8(7) . . . no
C1 C2 C7 C6 -179.1(4) . . . no
C3 C2 C7 O1 -178.1(4) . . . no
C3 C2 C7 C6 1.1(6) . . . no
C2 C3 C4 C5 -0.2(7) . . . no
C3 C4 C5 C6 0.8(7) . . . no
C4 C5 C6 C7 -0.4(7) . . . no
C5 C6 C7 O1 178.7(4) . . . no
C5 C6 C7 C2 -0.5(7) . . . no
O2 C8 C9 C10 -180.0(4) . . . no
C13 C8 C9 C10 -0.1(7) . . . no
O2 C8 C13 C12 179.9(4) . . . no
O2 C8 C13 C14 3.6(7) . . . no
C9 C8 C13 C12 0.1(6) . . . no
C9 C8 C13 C14 -176.3(4) . . . no
C8 C9 C10 C11 -0.2(7) . . . no
C9 C10 C11 C12 0.6(8) . . . no
C10 C11 C12 C13 -0.7(8) . . . no
C11 C12 C13 C8 0.4(7) . . . no
C11 C12 C13 C14 176.8(5) . . . no
C8 C13 C14 N2 -10.1(7) . . . no
C12 C13 C14 N2 173.6(4) . . . no
N2 C15 C16 C17 178.1(4) . . . no
C20 C15 C16 C17 56.1(5) . . . no
N2 C15 C20 N1 46.1(4) . . . no
N2 C15 C20 C19 174.7(3) . . . no
C16 C15 C20 N1 174.3(4) . . . no
C16 C15 C20 C19 -57.1(5) . . . no
C15 C16 C17 C18 -56.5(6) . . . no
C16 C17 C18 C19 56.4(5) . . . no
C17 C18 C19 C20 -55.5(5) . . . no
C18 C19 C20 N1 178.2(4) . . . no
C18 C19 C20 C15 55.5(5) . . . no
